data_7244930
loop_
_publ_author_name
'Hagiwara, Hiroaki'
'Konomura, Souta'

_publ_section_title
;
 Thermosalience coupled to abrupt spin crossover with dynamic ligand
 motion in an iron(II) molecular crystal
;
_journal_name_full CrystEngComm
_journal_paper_doi 10.1039/D2CE00501H
_journal_year 2022
_chemical_formula_moiety 'C24 H24 Fe N10 S2'
_chemical_formula_sum 'C24 H24 Fe N10 S2'
_chemical_formula_weight 572.50
_space_group_crystal_system monoclinic
_space_group_IT_number 14
_space_group_name_Hall '-P 2ybc'
_space_group_name_H-M_alt 'P 1 21/c 1'
_atom_sites_solution_hydrogens geom
_atom_sites_solution_primary dual
_audit_creation_date 2021-12-28
_audit_creation_method
;
Olex2 1.5
(compiled 2021.12.09 svn.r5202d8cf for OlexSys, GUI svn.r6439)
;
_audit_update_record
;
2021-12-28 deposited with the CCDC.	2022-05-13 downloaded from the CCDC.
;
_cell_angle_alpha 90
_cell_angle_beta 98.288(6)
_cell_angle_gamma 90
_cell_formula_units_Z 4
_cell_length_a 11.1742(7)
_cell_length_b 11.4148(5)
_cell_length_c 20.2335(12)
_cell_measurement_reflns_used 7110
_cell_measurement_temperature 100(2)
_cell_measurement_theta_max 30.4130
_cell_measurement_theta_min 1.9750
_cell_volume 2553.9(3)
_computing_cell_refinement 'CrysAlisPro 1.171.40.53 (Rigaku OD, 2019)'
_computing_data_collection 'CrystalClear-SM Expert 2.0 r16 (Rigaku, 2014)'
_computing_data_reduction 'CrysAlisPro 1.171.40.53 (Rigaku OD, 2019)'
_computing_molecular_graphics 'Olex2 1.5 (Dolomanov et al., 2009)'
_computing_publication_material 'Olex2 1.5 (Dolomanov et al., 2009)'
_computing_structure_refinement 'SHELXL 2018/3 (Sheldrick, 2015)'
_computing_structure_solution 'SHELXT 2018/2 (Sheldrick, 2018)'
_diffrn_ambient_temperature 100(2)
_diffrn_detector 'CCD plate'
_diffrn_detector_area_resol_mean 14.7059
_diffrn_measured_fraction_theta_full 0.997
_diffrn_measured_fraction_theta_max 0.897
_diffrn_measurement_details
;
List of Runs (angles in degrees, time in seconds):

  # Type    Start    End  Width  t~exp~   \w     \q     \k     \f   Frames
#--------------------------------------------------------------------------
  1  \f    -80.00 100.00   0.50   10.00   0.00  20.00   0.00    --   360
  2  \w    -19.50  27.50   0.50   10.00    --   20.00  90.00   0.00   94
  3  \w    -19.50  27.50   0.50   10.00    --   20.00  90.00  90.00   94
  4  \w    -19.50  27.50   0.50   10.00    --   20.00  90.00 180.00   94
  5  \w    -19.50  27.50   0.50   10.00    --   20.00  90.00 270.00   94
;
_diffrn_measurement_device_type 'Rigaku/MSC Mercury CCD'
_diffrn_measurement_method dtprofit.ref
_diffrn_orient_matrix_type 'CrysAlisPro convention (1999,Acta A55,543-557)'
_diffrn_orient_matrix_UB_11 0.0168180000
_diffrn_orient_matrix_UB_12 -0.0125525000
_diffrn_orient_matrix_UB_13 -0.0317114000
_diffrn_orient_matrix_UB_21 -0.0504126000
_diffrn_orient_matrix_UB_22 0.0324393000
_diffrn_orient_matrix_UB_23 -0.0156225000
_diffrn_orient_matrix_UB_31 0.0358815000
_diffrn_orient_matrix_UB_32 0.0515538000
_diffrn_orient_matrix_UB_33 0.0020403000
_diffrn_radiation_monochromator graphite
_diffrn_radiation_probe x-ray
_diffrn_radiation_type 'Mo K\a'
_diffrn_radiation_wavelength 0.71073
_diffrn_reflns_av_R_equivalents 0.0385
_diffrn_reflns_av_unetI/netI 0.0480
_diffrn_reflns_Laue_measured_fraction_full 0.997
_diffrn_reflns_Laue_measured_fraction_max 0.897
_diffrn_reflns_limit_h_max 15
_diffrn_reflns_limit_h_min -15
_diffrn_reflns_limit_k_max 16
_diffrn_reflns_limit_k_min -12
_diffrn_reflns_limit_l_max 23
_diffrn_reflns_limit_l_min -27
_diffrn_reflns_number 20932
_diffrn_reflns_point_group_measured_fraction_full 0.997
_diffrn_reflns_point_group_measured_fraction_max 0.897
_diffrn_reflns_theta_full 25.242
_diffrn_reflns_theta_max 30.861
_diffrn_reflns_theta_min 1.842
_diffrn_source 'fine-focus sealed X-ray tube'
_diffrn_source_type 'Enhance (Mo) X-ray Source'
_exptl_absorpt_coefficient_mu 0.790
_exptl_absorpt_correction_T_max 1.00000
_exptl_absorpt_correction_T_min 0.76998
_exptl_absorpt_correction_type multi-scan
_exptl_absorpt_process_details
;
CrysAlisPro 1.171.40.53 (Rigaku Oxford Diffraction, 2019)
Empirical absorption correction using spherical harmonics,
 implemented in SCALE3 ABSPACK scaling algorithm.
;
_exptl_crystal_colour 'dark red'
_exptl_crystal_density_diffrn 1.489
_exptl_crystal_description block
_exptl_crystal_F_000 1184
_exptl_crystal_preparation 'Magnetic properties'
_exptl_crystal_size_max 0.304
_exptl_crystal_size_mid 0.283
_exptl_crystal_size_min 0.17
_refine_diff_density_max 0.579
_refine_diff_density_min -0.678
_refine_diff_density_rms 0.079
_refine_ls_extinction_method none
_refine_ls_goodness_of_fit_ref 1.098
_refine_ls_hydrogen_treatment constr
_refine_ls_matrix_type full
_refine_ls_number_parameters 336
_refine_ls_number_reflns 7210
_refine_ls_number_restraints 0
_refine_ls_restrained_S_all 1.098
_refine_ls_R_factor_all 0.0899
_refine_ls_R_factor_gt 0.0574
_refine_ls_shift/su_max 0.001
_refine_ls_shift/su_mean 0.000
_refine_ls_structure_factor_coef Fsqd
_refine_ls_weighting_details 'w=1/[\s^2^(Fo^2^)+(0.0398P)^2^+3.4169P] where P=(Fo^2^+2Fc^2^)/3'
_refine_ls_weighting_scheme calc
_refine_ls_wR_factor_gt 0.1200
_refine_ls_wR_factor_ref 0.1332
_reflns_Friedel_coverage 0.000
_reflns_number_gt 5167
_reflns_number_total 7210
_reflns_threshold_expression 'I > 2\s(I)'
_cod_data_source_file d2ce00501h1.cif
_cod_data_source_block 1_100K
_cod_database_code 7244930
_shelx_shelxl_version_number 2018/3
_shelx_space_group_comment
;
The symmetry employed for this shelxl refinement is uniquely defined
by the following loop, which should always be used as a source of
symmetry information in preference to the above space-group names.
They are only intended as comments.
;
_reflns_odcompleteness_completeness 89.49
_reflns_odcompleteness_iscentric 1
_reflns_odcompleteness_theta 30.79
_olex2_refinement_description
;
1. Fixed Uiso
 At 1.2 times of:
  All C(H) groups, All C(H,H) groups
 At 1.5 times of:
  All C(H,H,H) groups
2.a Secondary CH2 refined with riding coordinates:
 C10(H10A,H10B), C22(H22A,H22B)
2.b Aromatic/amide H refined with riding coordinates:
 C2(H2), C3(H3), C4(H4), C5(H5), C6(H6), C7(H7), C9(H9), C14(H14), C15(H15),
 C16(H16), C17(H17), C18(H18), C19(H19), C21(H21)
2.c Idealised Me refined as rotating group:
 C11(H11A,H11B,H11C), C23(H23A,H23B,H23C)
;
_olex2_exptl_crystal_mounting_method Fiber
_olex2_submission_special_instructions 'No special instructions were received'
_oxdiff_exptl_absorpt_empirical_details
;
Empirical correction (ABSPACK) includes:
- Absorption correction using spherical harmonics
- Frame scaling
- Detector area scaling
;
_oxdiff_exptl_absorpt_empirical_full_max 4.220
_oxdiff_exptl_absorpt_empirical_full_min 0.718

loop_
_space_group_symop_operation_xyz
'x, y, z'
'-x, y+1/2, -z+1/2'
'-x, -y, -z'
'x, -y-1/2, z-1/2'

loop_
_atom_site_label
_atom_site_type_symbol
_atom_site_fract_x
_atom_site_fract_y
_atom_site_fract_z
_atom_site_U_iso_or_equiv
_atom_site_adp_type
_atom_site_occupancy
_atom_site_site_symmetry_order
_atom_site_calc_flag
_atom_site_refinement_flags_posn
_atom_site_refinement_flags_adp
_atom_site_refinement_flags_occupancy
_atom_site_disorder_assembly
_atom_site_disorder_group
Fe1 Fe 0.74022(3) 0.75188(3) 0.74368(2) 0.02184(10) Uani 1 1 d . . . . .
S1 S 0.64380(8) 1.05217(7) 0.58302(4) 0.0374(2) Uani 1 1 d . . . . .
S2 S 0.87415(8) 1.02150(7) 0.91583(4) 0.03630(19) Uani 1 1 d . . . . .
N1 N 0.6679(2) 0.50501(19) 0.60043(11) 0.0228(5) Uani 1 1 d . . . . .
N2 N 0.6267(2) 0.56755(19) 0.64944(11) 0.0241(5) Uani 1 1 d . . . . .
N3 N 0.7163(2) 0.63527(18) 0.67388(11) 0.0222(5) Uani 1 1 d . . . . .
N4 N 0.9056(2) 0.75088(19) 0.71813(11) 0.0230(4) Uani 1 1 d . . . . .
N5 N 0.6990(2) 0.8761(2) 0.67890(12) 0.0266(5) Uani 1 1 d . . . . .
N6 N 0.8174(2) 0.50205(18) 0.88546(11) 0.0219(4) Uani 1 1 d . . . . .
N7 N 0.8582(2) 0.56726(19) 0.83751(11) 0.0229(5) Uani 1 1 d . . . . .
N8 N 0.7655(2) 0.62889(19) 0.81045(11) 0.0228(5) Uani 1 1 d . . . . .
N9 N 0.5737(2) 0.73908(19) 0.76534(11) 0.0250(5) Uani 1 1 d . . . . .
N10 N 0.7814(2) 0.8671(2) 0.81341(12) 0.0257(5) Uani 1 1 d . . . . .
C1 C 0.5894(2) 0.4220(2) 0.56311(13) 0.0239(5) Uani 1 1 d . . . . .
C2 C 0.4791(3) 0.3947(2) 0.58347(14) 0.0280(6) Uani 1 1 d . . . . .
H2 H 0.455737 0.430498 0.622033 0.034 Uiso 1 1 calc R U . . .
C3 C 0.4039(3) 0.3148(3) 0.54685(15) 0.0310(6) Uani 1 1 d . . . . .
H3 H 0.328133 0.295740 0.560217 0.037 Uiso 1 1 calc R U . . .
C4 C 0.4380(3) 0.2623(2) 0.49082(15) 0.0309(6) Uani 1 1 d . . . . .
H4 H 0.386721 0.206248 0.466255 0.037 Uiso 1 1 calc R U . . .
C5 C 0.5473(3) 0.2918(2) 0.47083(15) 0.0302(6) Uani 1 1 d . . . . .
H5 H 0.569946 0.256402 0.431980 0.036 Uiso 1 1 calc R U . . .
C6 C 0.6242(3) 0.3719(2) 0.50637(14) 0.0267(6) Uani 1 1 d . . . . .
H6 H 0.699003 0.392131 0.492257 0.032 Uiso 1 1 calc R U . . .
C7 C 0.7835(2) 0.5342(2) 0.59390(14) 0.0249(5) Uani 1 1 d . . . . .
H7 H 0.831972 0.503473 0.563066 0.030 Uiso 1 1 calc R U . . .
C8 C 0.8144(2) 0.6179(2) 0.64193(13) 0.0236(5) Uani 1 1 d . . . . .
C9 C 0.9199(2) 0.6854(2) 0.66801(13) 0.0250(5) Uani 1 1 d . . . . .
H9 H 0.993563 0.681876 0.649778 0.030 Uiso 1 1 calc R U . . .
C10 C 1.0089(3) 0.8226(2) 0.74741(14) 0.0275(6) Uani 1 1 d . . . . .
H10A H 0.981049 0.903175 0.754957 0.033 Uiso 1 1 calc R U . . .
H10B H 1.068878 0.826900 0.715929 0.033 Uiso 1 1 calc R U . . .
C11 C 1.0680(3) 0.7708(3) 0.81315(15) 0.0346(7) Uani 1 1 d . . . . .
H11A H 1.133918 0.821989 0.833016 0.052 Uiso 1 1 calc R U . . .
H11B H 1.100477 0.693086 0.805188 0.052 Uiso 1 1 calc R U . . .
H11C H 1.007855 0.763728 0.843698 0.052 Uiso 1 1 calc R U . . .
C12 C 0.6774(3) 0.9497(2) 0.63950(14) 0.0265(6) Uani 1 1 d . . . . .
C13 C 0.8998(2) 0.4255(2) 0.92536(13) 0.0229(5) Uani 1 1 d . . . . .
C14 C 1.0227(3) 0.4353(2) 0.92338(14) 0.0276(6) Uani 1 1 d . . . . .
H14 H 1.052771 0.492040 0.895570 0.033 Uiso 1 1 calc R U . . .
C15 C 1.1010(3) 0.3612(2) 0.96257(14) 0.0301(6) Uani 1 1 d . . . . .
H15 H 1.185502 0.366612 0.961458 0.036 Uiso 1 1 calc R U . . .
C16 C 1.0572(3) 0.2790(2) 1.00353(14) 0.0310(6) Uani 1 1 d . . . . .
H16 H 1.111410 0.228083 1.030198 0.037 Uiso 1 1 calc R U . . .
C17 C 0.9345(3) 0.2716(2) 1.00539(14) 0.0307(6) Uani 1 1 d . . . . .
H17 H 0.904687 0.216152 1.034008 0.037 Uiso 1 1 calc R U . . .
C18 C 0.8546(3) 0.3439(2) 0.96608(14) 0.0275(6) Uani 1 1 d . . . . .
H18 H 0.770066 0.337752 0.966904 0.033 Uiso 1 1 calc R U . . .
C19 C 0.6988(3) 0.5230(2) 0.88828(14) 0.0262(6) Uani 1 1 d . . . . .
H19 H 0.649876 0.489297 0.917948 0.031 Uiso 1 1 calc R U . . .
C20 C 0.6652(2) 0.6033(2) 0.83911(13) 0.0247(5) Uani 1 1 d . . . . .
C21 C 0.5571(2) 0.6658(2) 0.81151(14) 0.0258(6) Uani 1 1 d . . . . .
H21 H 0.480926 0.653900 0.826074 0.031 Uiso 1 1 calc R U . . .
C22 C 0.4727(3) 0.8100(3) 0.73291(15) 0.0336(7) Uani 1 1 d . . . . .
H22A H 0.471073 0.803772 0.683986 0.040 Uiso 1 1 calc R U . . .
H22B H 0.489481 0.892958 0.745258 0.040 Uiso 1 1 calc R U . . .
C23 C 0.3490(3) 0.7803(4) 0.7485(2) 0.0522(10) Uani 1 1 d . . . . .
H23A H 0.289717 0.834656 0.724959 0.078 Uiso 1 1 calc R U . . .
H23B H 0.348241 0.786924 0.796757 0.078 Uiso 1 1 calc R U . . .
H23C H 0.328375 0.699978 0.734086 0.078 Uiso 1 1 calc R U . . .
C24 C 0.8185(2) 0.9321(2) 0.85601(14) 0.0249(5) Uani 1 1 d . . . . .

loop_
_atom_site_aniso_label
_atom_site_aniso_U_11
_atom_site_aniso_U_22
_atom_site_aniso_U_33
_atom_site_aniso_U_23
_atom_site_aniso_U_13
_atom_site_aniso_U_12
Fe1 0.02536(19) 0.02400(18) 0.01665(18) -0.00011(14) 0.00470(14) 0.00091(16)
S1 0.0537(5) 0.0341(4) 0.0271(4) 0.0080(3) 0.0150(3) 0.0160(4)
S2 0.0462(5) 0.0371(4) 0.0287(4) -0.0108(3) 0.0159(3) -0.0155(3)
N1 0.0269(11) 0.0244(10) 0.0180(11) 0.0010(8) 0.0062(9) 0.0024(9)
N2 0.0263(12) 0.0279(11) 0.0185(11) -0.0009(9) 0.0043(9) -0.0001(9)
N3 0.0241(11) 0.0248(10) 0.0179(11) 0.0003(8) 0.0041(9) 0.0010(9)
N4 0.0257(11) 0.0242(10) 0.0192(10) 0.0029(9) 0.0035(9) -0.0006(9)
N5 0.0278(12) 0.0297(12) 0.0228(12) -0.0004(9) 0.0052(10) 0.0021(10)
N6 0.0257(11) 0.0232(10) 0.0177(10) 0.0007(8) 0.0062(9) -0.0006(9)
N7 0.0248(11) 0.0246(10) 0.0198(11) 0.0020(8) 0.0045(9) -0.0011(9)
N8 0.0279(12) 0.0252(11) 0.0155(10) -0.0011(8) 0.0035(9) -0.0004(9)
N9 0.0264(11) 0.0296(11) 0.0191(11) -0.0028(9) 0.0028(9) 0.0012(9)
N10 0.0269(12) 0.0283(11) 0.0228(12) -0.0005(9) 0.0071(10) -0.0006(9)
C1 0.0270(14) 0.0231(12) 0.0212(13) 0.0010(10) 0.0024(11) -0.0004(10)
C2 0.0339(15) 0.0290(13) 0.0218(14) 0.0010(11) 0.0061(12) -0.0021(12)
C3 0.0297(15) 0.0329(15) 0.0299(15) 0.0031(12) 0.0021(12) -0.0042(12)
C4 0.0355(15) 0.0266(13) 0.0287(15) -0.0016(11) -0.0021(12) -0.0003(12)
C5 0.0350(16) 0.0307(14) 0.0240(14) -0.0049(11) 0.0008(12) 0.0027(12)
C6 0.0278(14) 0.0297(13) 0.0228(14) -0.0006(11) 0.0043(11) 0.0000(11)
C7 0.0265(14) 0.0251(13) 0.0239(13) -0.0022(10) 0.0065(11) 0.0016(10)
C8 0.0254(13) 0.0275(13) 0.0192(13) 0.0003(10) 0.0071(10) 0.0010(11)
C9 0.0271(14) 0.0261(13) 0.0228(13) 0.0007(10) 0.0074(11) 0.0024(11)
C10 0.0273(14) 0.0315(14) 0.0244(14) -0.0014(11) 0.0058(11) -0.0051(11)
C11 0.0307(15) 0.0467(18) 0.0258(15) -0.0003(13) 0.0022(12) -0.0060(13)
C12 0.0291(14) 0.0287(13) 0.0231(14) -0.0022(11) 0.0083(11) 0.0036(11)
C13 0.0267(13) 0.0231(12) 0.0187(12) -0.0026(10) 0.0023(10) 0.0013(10)
C14 0.0355(15) 0.0269(13) 0.0214(13) -0.0003(10) 0.0070(11) 0.0024(11)
C15 0.0302(15) 0.0340(15) 0.0263(15) 0.0001(11) 0.0049(12) 0.0048(12)
C16 0.0409(17) 0.0269(13) 0.0242(14) -0.0001(11) 0.0012(13) 0.0039(12)
C17 0.0426(17) 0.0269(14) 0.0218(13) 0.0028(10) 0.0018(12) -0.0047(12)
C18 0.0290(14) 0.0264(13) 0.0271(14) -0.0002(11) 0.0041(12) -0.0035(11)
C19 0.0281(14) 0.0256(12) 0.0263(14) 0.0013(11) 0.0084(11) -0.0020(11)
C20 0.0281(14) 0.0259(12) 0.0212(13) -0.0021(10) 0.0073(11) -0.0011(11)
C21 0.0240(13) 0.0305(13) 0.0241(14) -0.0009(11) 0.0079(11) -0.0003(11)
C22 0.0286(15) 0.0453(17) 0.0275(15) 0.0053(13) 0.0057(12) 0.0101(13)
C23 0.0327(18) 0.076(3) 0.048(2) 0.0207(19) 0.0049(16) 0.0086(17)
C24 0.0239(13) 0.0279(13) 0.0242(13) 0.0019(11) 0.0077(11) -0.0002(11)

loop_
_atom_type_symbol
_atom_type_description
_atom_type_scat_dispersion_real
_atom_type_scat_dispersion_imag
_atom_type_scat_source
C C 0.0033 0.0016 'International Tables Vol C Tables 4.2.6.8 and 6.1.1.4'
H H 0.0000 0.0000 'International Tables Vol C Tables 4.2.6.8 and 6.1.1.4'
Fe Fe 0.3463 0.8444 'International Tables Vol C Tables 4.2.6.8 and 6.1.1.4'
N N 0.0061 0.0033 'International Tables Vol C Tables 4.2.6.8 and 6.1.1.4'
S S 0.1246 0.1234 'International Tables Vol C Tables 4.2.6.8 and 6.1.1.4'

loop_
_geom_angle_atom_site_label_1
_geom_angle_atom_site_label_2
_geom_angle_atom_site_label_3
_geom_angle
_geom_angle_site_symmetry_1
_geom_angle_site_symmetry_3
_geom_angle_publ_flag
N3 Fe1 N4 80.91(9) . . ?
N3 Fe1 N5 90.88(9) . . ?
N3 Fe1 N8 90.08(9) . . ?
N3 Fe1 N9 94.32(9) . . ?
N3 Fe1 N10 174.27(10) . . ?
N5 Fe1 N4 88.14(9) . . ?
N5 Fe1 N9 93.69(10) . . ?
N8 Fe1 N4 97.42(9) . . ?
N8 Fe1 N5 174.44(10) . . ?
N8 Fe1 N9 80.77(10) . . ?
N9 Fe1 N4 174.93(9) . . ?
N10 Fe1 N4 93.50(9) . . ?
N10 Fe1 N5 90.22(10) . . ?
N10 Fe1 N8 89.36(9) . . ?
N10 Fe1 N9 91.22(9) . . ?
N2 N1 C1 119.2(2) . . ?
N2 N1 C7 111.7(2) . . ?
C7 N1 C1 129.0(2) . . ?
N3 N2 N1 105.5(2) . . ?
N2 N3 Fe1 134.74(18) . . ?
N2 N3 C8 111.0(2) . . ?
C8 N3 Fe1 114.22(17) . . ?
C9 N4 Fe1 115.68(19) . . ?
C9 N4 C10 117.5(2) . . ?
C10 N4 Fe1 126.70(18) . . ?
C12 N5 Fe1 178.1(2) . . ?
N7 N6 C13 119.0(2) . . ?
N7 N6 C19 111.4(2) . . ?
C19 N6 C13 129.6(2) . . ?
N8 N7 N6 105.6(2) . . ?
N7 N8 Fe1 135.17(18) . . ?
N7 N8 C20 110.9(2) . . ?
C20 N8 Fe1 113.85(18) . . ?
C21 N9 Fe1 116.54(19) . . ?
C21 N9 C22 120.2(2) . . ?
C22 N9 Fe1 123.26(19) . . ?
C24 N10 Fe1 172.9(2) . . ?
C2 C1 N1 119.6(2) . . ?
C6 C1 N1 119.1(2) . . ?
C6 C1 C2 121.2(3) . . ?
C1 C2 H2 120.5 . . ?
C3 C2 C1 119.1(3) . . ?
C3 C2 H2 120.5 . . ?
C2 C3 H3 119.8 . . ?
C2 C3 C4 120.5(3) . . ?
C4 C3 H3 119.8 . . ?
C3 C4 H4 120.2 . . ?
C5 C4 C3 119.6(3) . . ?
C5 C4 H4 120.2 . . ?
C4 C5 H5 119.4 . . ?
C4 C5 C6 121.2(3) . . ?
C6 C5 H5 119.4 . . ?
C1 C6 H6 120.8 . . ?
C5 C6 C1 118.4(3) . . ?
C5 C6 H6 120.8 . . ?
N1 C7 H7 127.8 . . ?
N1 C7 C8 104.3(2) . . ?
C8 C7 H7 127.8 . . ?
N3 C8 C7 107.4(2) . . ?
N3 C8 C9 114.8(2) . . ?
C7 C8 C9 137.7(3) . . ?
N4 C9 C8 114.2(2) . . ?
N4 C9 H9 122.9 . . ?
C8 C9 H9 122.9 . . ?
N4 C10 H10A 109.5 . . ?
N4 C10 H10B 109.5 . . ?
N4 C10 C11 110.7(2) . . ?
H10A C10 H10B 108.1 . . ?
C11 C10 H10A 109.5 . . ?
C11 C10 H10B 109.5 . . ?
C10 C11 H11A 109.5 . . ?
C10 C11 H11B 109.5 . . ?
C10 C11 H11C 109.5 . . ?
H11A C11 H11B 109.5 . . ?
H11A C11 H11C 109.5 . . ?
H11B C11 H11C 109.5 . . ?
N5 C12 S1 178.6(3) . . ?
C14 C13 N6 119.7(2) . . ?
C14 C13 C18 121.3(3) . . ?
C18 C13 N6 119.0(2) . . ?
C13 C14 H14 120.6 . . ?
C15 C14 C13 118.8(3) . . ?
C15 C14 H14 120.6 . . ?
C14 C15 H15 119.7 . . ?
C14 C15 C16 120.6(3) . . ?
C16 C15 H15 119.7 . . ?
C15 C16 H16 120.1 . . ?
C17 C16 C15 119.7(3) . . ?
C17 C16 H16 120.1 . . ?
C16 C17 H17 119.7 . . ?
C16 C17 C18 120.7(3) . . ?
C18 C17 H17 119.7 . . ?
C13 C18 H18 120.5 . . ?
C17 C18 C13 118.9(3) . . ?
C17 C18 H18 120.5 . . ?
N6 C19 H19 127.6 . . ?
N6 C19 C20 104.8(2) . . ?
C20 C19 H19 127.6 . . ?
N8 C20 C21 115.0(2) . . ?
C19 C20 N8 107.3(2) . . ?
C19 C20 C21 137.8(3) . . ?
N9 C21 C20 113.7(2) . . ?
N9 C21 H21 123.1 . . ?
C20 C21 H21 123.1 . . ?
N9 C22 H22A 108.0 . . ?
N9 C22 H22B 108.0 . . ?
N9 C22 C23 117.0(3) . . ?
H22A C22 H22B 107.3 . . ?
C23 C22 H22A 108.0 . . ?
C23 C22 H22B 108.0 . . ?
C22 C23 H23A 109.5 . . ?
C22 C23 H23B 109.5 . . ?
C22 C23 H23C 109.5 . . ?
H23A C23 H23B 109.5 . . ?
H23A C23 H23C 109.5 . . ?
H23B C23 H23C 109.5 . . ?
N10 C24 S2 178.4(3) . . ?

loop_
_geom_bond_atom_site_label_1
_geom_bond_atom_site_label_2
_geom_bond_distance
_geom_bond_site_symmetry_2
_geom_bond_publ_flag
Fe1 N3 1.931(2) . ?
Fe1 N4 1.989(2) . ?
Fe1 N5 1.941(2) . ?
Fe1 N8 1.941(2) . ?
Fe1 N9 1.978(2) . ?
Fe1 N10 1.935(2) . ?
S1 C12 1.640(3) . ?
S2 C24 1.636(3) . ?
N1 N2 1.355(3) . ?
N1 C1 1.430(3) . ?
N1 C7 1.359(3) . ?
N2 N3 1.304(3) . ?
N3 C8 1.365(3) . ?
N4 C9 1.288(3) . ?
N4 C10 1.468(3) . ?
N5 C12 1.159(4) . ?
N6 N7 1.353(3) . ?
N6 C13 1.431(3) . ?
N6 C19 1.356(3) . ?
N7 N8 1.305(3) . ?
N8 C20 1.366(3) . ?
N9 C21 1.287(4) . ?
N9 C22 1.465(3) . ?
N10 C24 1.167(4) . ?
C1 C2 1.391(4) . ?
C1 C6 1.387(4) . ?
C2 H2 0.9500 . ?
C2 C3 1.381(4) . ?
C3 H3 0.9500 . ?
C3 C4 1.384(4) . ?
C4 H4 0.9500 . ?
C4 C5 1.382(4) . ?
C5 H5 0.9500 . ?
C5 C6 1.384(4) . ?
C6 H6 0.9500 . ?
C7 H7 0.9500 . ?
C7 C8 1.371(4) . ?
C8 C9 1.444(4) . ?
C9 H9 0.9500 . ?
C10 H10A 0.9900 . ?
C10 H10B 0.9900 . ?
C10 C11 1.517(4) . ?
C11 H11A 0.9800 . ?
C11 H11B 0.9800 . ?
C11 H11C 0.9800 . ?
C13 C14 1.384(4) . ?
C13 C18 1.387(4) . ?
C14 H14 0.9500 . ?
C14 C15 1.382(4) . ?
C15 H15 0.9500 . ?
C15 C16 1.387(4) . ?
C16 H16 0.9500 . ?
C16 C17 1.379(4) . ?
C17 H17 0.9500 . ?
C17 C18 1.380(4) . ?
C18 H18 0.9500 . ?
C19 H19 0.9500 . ?
C19 C20 1.364(4) . ?
C20 C21 1.444(4) . ?
C21 H21 0.9500 . ?
C22 H22A 0.9900 . ?
C22 H22B 0.9900 . ?
C22 C23 1.500(4) . ?
C23 H23A 0.9800 . ?
C23 H23B 0.9800 . ?
C23 H23C 0.9800 . ?

loop_
_geom_torsion_atom_site_label_1
_geom_torsion_atom_site_label_2
_geom_torsion_atom_site_label_3
_geom_torsion_atom_site_label_4
_geom_torsion
_geom_torsion_site_symmetry_1
_geom_torsion_site_symmetry_2
_geom_torsion_site_symmetry_3
_geom_torsion_site_symmetry_4
_geom_torsion_publ_flag
Fe1 N3 C8 C7 -179.57(17) . . . . ?
Fe1 N3 C8 C9 2.8(3) . . . . ?
Fe1 N4 C9 C8 -3.9(3) . . . . ?
Fe1 N4 C10 C11 79.7(3) . . . . ?
Fe1 N8 C20 C19 -175.19(18) . . . . ?
Fe1 N8 C20 C21 4.2(3) . . . . ?
Fe1 N9 C21 C20 -0.9(3) . . . . ?
Fe1 N9 C22 C23 172.8(2) . . . . ?
N1 N2 N3 Fe1 179.96(18) . . . . ?
N1 N2 N3 C8 -0.1(3) . . . . ?
N1 C1 C2 C3 179.7(2) . . . . ?
N1 C1 C6 C5 180.0(2) . . . . ?
N1 C7 C8 N3 -0.6(3) . . . . ?
N1 C7 C8 C9 176.2(3) . . . . ?
N2 N1 C1 C2 -9.0(4) . . . . ?
N2 N1 C1 C6 169.8(2) . . . . ?
N2 N1 C7 C8 0.6(3) . . . . ?
N2 N3 C8 C7 0.5(3) . . . . ?
N2 N3 C8 C9 -177.2(2) . . . . ?
N3 C8 C9 N4 0.8(3) . . . . ?
N6 N7 N8 Fe1 174.91(18) . . . . ?
N6 N7 N8 C20 -1.1(3) . . . . ?
N6 C13 C14 C15 179.6(2) . . . . ?
N6 C13 C18 C17 -178.9(2) . . . . ?
N6 C19 C20 N8 -1.6(3) . . . . ?
N6 C19 C20 C21 179.2(3) . . . . ?
N7 N6 C13 C14 12.2(4) . . . . ?
N7 N6 C13 C18 -168.7(2) . . . . ?
N7 N6 C19 C20 1.0(3) . . . . ?
N7 N8 C20 C19 1.7(3) . . . . ?
N7 N8 C20 C21 -178.9(2) . . . . ?
N8 C20 C21 N9 -2.1(3) . . . . ?
C1 N1 N2 N3 -179.6(2) . . . . ?
C1 N1 C7 C8 179.8(2) . . . . ?
C1 C2 C3 C4 0.3(4) . . . . ?
C2 C1 C6 C5 -1.3(4) . . . . ?
C2 C3 C4 C5 -1.2(4) . . . . ?
C3 C4 C5 C6 0.9(4) . . . . ?
C4 C5 C6 C1 0.3(4) . . . . ?
C6 C1 C2 C3 1.0(4) . . . . ?
C7 N1 N2 N3 -0.3(3) . . . . ?
C7 N1 C1 C2 171.9(3) . . . . ?
C7 N1 C1 C6 -9.3(4) . . . . ?
C7 C8 C9 N4 -175.8(3) . . . . ?
C9 N4 C10 C11 -104.9(3) . . . . ?
C10 N4 C9 C8 -179.8(2) . . . . ?
C13 N6 N7 N8 -179.0(2) . . . . ?
C13 N6 C19 C20 179.9(2) . . . . ?
C13 C14 C15 C16 -0.5(4) . . . . ?
C14 C13 C18 C17 0.2(4) . . . . ?
C14 C15 C16 C17 -0.3(4) . . . . ?
C15 C16 C17 C18 1.0(4) . . . . ?
C16 C17 C18 C13 -1.0(4) . . . . ?
C18 C13 C14 C15 0.5(4) . . . . ?
C19 N6 N7 N8 0.0(3) . . . . ?
C19 N6 C13 C14 -166.6(3) . . . . ?
C19 N6 C13 C18 12.5(4) . . . . ?
C19 C20 C21 N9 177.0(3) . . . . ?
C21 N9 C22 C23 -8.9(4) . . . . ?
C22 N9 C21 C20 -179.4(2) . . . . ?
